data_7120123
loop_
_publ_author_name
'Helmdach, Kai'
'Ludwig, Stephan'
'Villinger, Alexander'
'Hollmann, Dirk'
'K\"osters, Jutta'
'Seidel, Wolfram W.'

_publ_section_title
;
 Synthesis and activation potential of an open shell diphosphine.
;
_journal_name_full 'Chemical communications (Cambridge, England)'
_journal_paper_doi 10.1039/c7cc02114c
_journal_year 2017
_chemical_formula_sum 'C50 H60 B I N6 O P2 W'
_chemical_formula_weight 1144.54
_chemical_name_systematic
'[(Carbonyl){bis(diphenylphosphino)acetylene}(iodido){hydridotris(3,4,5-trimethylpyrazolyl)borate}tungsten(II)]'
_chemical_properties_physical ', Air-sensitive,Moisture-sensitive,Oxygen-sensitive'
_space_group_crystal_system monoclinic
_space_group_IT_number 14
_space_group_name_Hall '-P 2yn'
_space_group_name_H-M_alt 'P 1 21/n 1'
_symmetry_space_group_name_Hall '-P 2yn'
_symmetry_space_group_name_H-M 'P 1 21/n 1'
_atom_sites_solution_hydrogens geom
_audit_creation_method SHELXL-2013
_audit_update_record
;
2016-09-06 deposited with the CCDC.
2017-05-10 downloaded from the CCDC.
;
_cell_angle_alpha 90
_cell_angle_beta 99.1210(10)
_cell_angle_gamma 90
_cell_formula_units_Z 4
_cell_length_a 13.1010(5)
_cell_length_b 19.6181(8)
_cell_length_c 19.5916(8)
_cell_measurement_reflns_used 9207
_cell_measurement_temperature 100(2)
_cell_measurement_theta_max 30.09
_cell_measurement_theta_min 2.35
_cell_volume 4971.7(3)
_computing_cell_refinement 'Bruker SAINT'
_computing_data_collection 'Bruker APEX2'
_computing_data_reduction 'Bruker SAINT'
_computing_molecular_graphics 'Bruker SHELXTL'
_computing_publication_material 'Bruker SHELXTL'
_computing_structure_refinement 'SHELXL-2013 (Sheldrick 2013)'
_computing_structure_solution 'SHELXS-97 (Sheldrick 2008)'
_diffrn_ambient_temperature 100(2)
_diffrn_measured_fraction_theta_full 0.999
_diffrn_measured_fraction_theta_max 0.998
_diffrn_measurement_device_type 'Photon 100 CMOS-detector'
_diffrn_measurement_method 'omega scan'
_diffrn_radiation_type MoK\a
_diffrn_radiation_wavelength 0.71073
_diffrn_reflns_av_R_equivalents 0.0352
_diffrn_reflns_av_unetI/netI 0.0259
_diffrn_reflns_Laue_measured_fraction_full 0.999
_diffrn_reflns_Laue_measured_fraction_max 0.998
_diffrn_reflns_limit_h_max 18
_diffrn_reflns_limit_h_min -18
_diffrn_reflns_limit_k_max 27
_diffrn_reflns_limit_k_min -27
_diffrn_reflns_limit_l_max 27
_diffrn_reflns_limit_l_min -27
_diffrn_reflns_number 77570
_diffrn_reflns_point_group_measured_fraction_full 0.999
_diffrn_reflns_point_group_measured_fraction_max 0.998
_diffrn_reflns_theta_full 25.242
_diffrn_reflns_theta_max 30.111
_diffrn_reflns_theta_min 2.028
_diffrn_source Microfocus
_exptl_absorpt_coefficient_mu 3.051
_exptl_absorpt_correction_T_max 0.7460
_exptl_absorpt_correction_T_min 0.4656
_exptl_absorpt_correction_type multi-scan
_exptl_absorpt_process_details 'SADABS V2008/1 (Bruker AXS)'
_exptl_crystal_colour blue
_exptl_crystal_density_diffrn 1.529
_exptl_crystal_description block
_exptl_crystal_F_000 2288
_exptl_crystal_recrystallization_method 'Re-crystallisation from solvent: dichloromethane, n-pentane'
_exptl_crystal_size_max 0.420
_exptl_crystal_size_mid 0.190
_exptl_crystal_size_min 0.130
_refine_diff_density_max 1.202
_refine_diff_density_min -0.577
_refine_diff_density_rms 0.099
_refine_ls_extinction_method none
_refine_ls_goodness_of_fit_ref 1.048
_refine_ls_hydrogen_treatment constr
_refine_ls_matrix_type full
_refine_ls_number_parameters 611
_refine_ls_number_reflns 14625
_refine_ls_number_restraints 69
_refine_ls_restrained_S_all 1.046
_refine_ls_R_factor_all 0.0298
_refine_ls_R_factor_gt 0.0240
_refine_ls_shift/su_max 0.003
_refine_ls_shift/su_mean 0.000
_refine_ls_structure_factor_coef Fsqd
_refine_ls_weighting_details 'w=1/[\s^2^(Fo^2^)+(0.0260P)^2^+3.0888P] where P=(Fo^2^+2Fc^2^)/3'
_refine_ls_weighting_scheme calc
_refine_ls_wR_factor_gt 0.0533
_refine_ls_wR_factor_ref 0.0554
_reflns_Friedel_coverage 0.000
_reflns_number_gt 13043
_reflns_number_total 14625
_reflns_threshold_expression 'I > 2\s(I)'
_cod_data_source_file c7cc02114c2.cif
_cod_data_source_block sadp21n
_cod_database_code 7120123
_shelx_space_group_comment
;
The symmetry employed for this shelxl refinement is uniquely defined
by the following loop, which should always be used as a source of
symmetry information in preference to the above space-group names.
They are only intended as comments.
;
_shelx_estimated_absorpt_t_min 0.361
_shelx_estimated_absorpt_t_max 0.692
_shelxl_version_number 2013-4

loop_
_space_group_symop_operation_xyz
'x, y, z'
'-x+1/2, y+1/2, -z+1/2'
'-x, -y, -z'
'x-1/2, -y-1/2, z-1/2'

loop_
_atom_site_label
_atom_site_type_symbol
_atom_site_fract_x
_atom_site_fract_y
_atom_site_fract_z
_atom_site_U_iso_or_equiv
_atom_site_adp_type
_atom_site_occupancy
_atom_site_site_symmetry_order
_atom_site_calc_flag
_atom_site_refinement_flags_posn
_atom_site_refinement_flags_adp
_atom_site_refinement_flags_occupancy
_atom_site_disorder_assembly
_atom_site_disorder_group
W1 W 0.21693(2) 0.83159(2) 0.13460(2) 0.01242(2) Uani 1 1 d . . . A 1
I1 I 0.29137(2) 0.76142(2) 0.02884(2) 0.02150(3) Uani 1 1 d . . . A 1
C1O C 0.28456(15) 0.91696(11) 0.11407(10) 0.0174(4) Uani 1 1 d . . . A 1
O1 O 0.31991(11) 0.96918(8) 0.10412(8) 0.0239(3) Uani 1 1 d . . . A 1
C1 C 0.35422(15) 0.83709(10) 0.20190(10) 0.0161(4) Uani 1 1 d . . . A 1
P1 P 0.47904(4) 0.87142(3) 0.23723(3) 0.01899(11) Uani 1 1 d . . . A 1
C11 C 0.53026(15) 0.90549(11) 0.16272(11) 0.0200(4) Uani 1 1 d . . . A 1
C12 C 0.52309(17) 0.87160(13) 0.09976(12) 0.0267(5) Uani 1 1 d . . . A 1
H12 H 0.4932 0.8274 0.0948 0.032 Uiso 1 1 calc R U . A 1
C13 C 0.55924(18) 0.90176(14) 0.04426(13) 0.0318(5) Uani 1 1 d . . . A 1
H13 H 0.5527 0.8787 0.0012 0.038 Uiso 1 1 calc R U . A 1
C14 C 0.60475(17) 0.96545(13) 0.05157(14) 0.0329(6) Uani 1 1 d . . . A 1
H14 H 0.6288 0.9863 0.0133 0.040 Uiso 1 1 calc R U . A 1
C15 C 0.61527(18) 0.99848(12) 0.11395(15) 0.0334(6) Uani 1 1 d . . . A 1
H15 H 0.6483 1.0417 0.1191 0.040 Uiso 1 1 calc R U . A 1
C16 C 0.57790(17) 0.96911(12) 0.16969(13) 0.0262(5) Uani 1 1 d . . . A 1
H16 H 0.5849 0.9925 0.2126 0.031 Uiso 1 1 calc R U . A 1
C11A C 0.55494(15) 0.79275(11) 0.25279(11) 0.0204(4) Uani 1 1 d . . . A 1
C12A C 0.63622(18) 0.79265(15) 0.30803(12) 0.0321(5) Uani 1 1 d . . . A 1
H12A H 0.6485 0.8318 0.3366 0.039 Uiso 1 1 calc R U . A 1
C13A C 0.6992(2) 0.73609(17) 0.32173(14) 0.0421(7) Uani 1 1 d . . . A 1
H13A H 0.7543 0.7367 0.3596 0.051 Uiso 1 1 calc R U . A 1
C14A C 0.6824(2) 0.67890(15) 0.28068(16) 0.0413(7) Uani 1 1 d . . . A 1
H14A H 0.7255 0.6400 0.2902 0.050 Uiso 1 1 calc R U . A 1
C15A C 0.6020(2) 0.67847(13) 0.22532(16) 0.0363(6) Uani 1 1 d . . . A 1
H15A H 0.5907 0.6393 0.1966 0.044 Uiso 1 1 calc R U . A 1
C16A C 0.53799(17) 0.73471(12) 0.21167(13) 0.0276(5) Uani 1 1 d . . . A 1
H16A H 0.4824 0.7336 0.1741 0.033 Uiso 1 1 calc R U . A 1
C2 C 0.29355(14) 0.78944(10) 0.22308(10) 0.0147(4) Uani 1 1 d . . . A 1
P2 P 0.30938(4) 0.72960(3) 0.29296(3) 0.01722(10) Uani 1 1 d . . . A 1
C21 C 0.35830(16) 0.78529(11) 0.36629(11) 0.0211(4) Uani 1 1 d . . . A 1
C22 C 0.45176(18) 0.76839(13) 0.40685(12) 0.0291(5) Uani 1 1 d . . . A 1
H22 H 0.4869 0.7281 0.3971 0.035 Uiso 1 1 calc R U . A 1
C23 C 0.4943(2) 0.80999(16) 0.46153(13) 0.0407(7) Uani 1 1 d . . . A 1
H23 H 0.5579 0.7978 0.4892 0.049 Uiso 1 1 calc R U . A 1
C24 C 0.4441(2) 0.86873(16) 0.47559(14) 0.0445(7) Uani 1 1 d . . . A 1
H24 H 0.4740 0.8977 0.5122 0.053 Uiso 1 1 calc R U . A 1
C25 C 0.3504(2) 0.88562(15) 0.43649(14) 0.0428(7) Uani 1 1 d . . . A 1
H25 H 0.3155 0.9260 0.4465 0.051 Uiso 1 1 calc R U . A 1
C26 C 0.3071(2) 0.84366(13) 0.38250(13) 0.0324(5) Uani 1 1 d . . . A 1
H26 H 0.2419 0.8550 0.3564 0.039 Uiso 1 1 calc R U . A 1
C21A C 0.17863(15) 0.71041(10) 0.30895(10) 0.0170(4) Uani 1 1 d . . . A 1
C22A C 0.16281(16) 0.64443(11) 0.33193(11) 0.0198(4) Uani 1 1 d . . . A 1
H22A H 0.2172 0.6120 0.3350 0.024 Uiso 1 1 calc R U . A 1
C23A C 0.06900(17) 0.62542(12) 0.35039(12) 0.0240(4) Uani 1 1 d . . . A 1
H23A H 0.0596 0.5806 0.3666 0.029 Uiso 1 1 calc R U . A 1
C24A C -0.01110(18) 0.67228(12) 0.34506(13) 0.0274(5) Uani 1 1 d . . . A 1
H24A H -0.0755 0.6596 0.3577 0.033 Uiso 1 1 calc R U . A 1
C25A C 0.00285(17) 0.73746(12) 0.32127(12) 0.0261(5) Uani 1 1 d . . . A 1
H25A H -0.0524 0.7693 0.3170 0.031 Uiso 1 1 calc R U . A 1
C26A C 0.09720(16) 0.75646(11) 0.30357(11) 0.0212(4) Uani 1 1 d . . . A 1
H26A H 0.1062 0.8014 0.2876 0.025 Uiso 1 1 calc R U . A 1
N3 N 0.09042(12) 0.86617(9) 0.05083(9) 0.0165(3) Uani 1 1 d . . . A 1
C4 C 0.08692(16) 0.90072(10) -0.00905(10) 0.0171(4) Uani 1 1 d . . . A 1
C41 C 0.17851(17) 0.92364(12) -0.03918(11) 0.0244(4) Uani 1 1 d . . . A 1
H41B H 0.1869 0.9730 -0.0332 0.037 Uiso 1 1 calc R U . A 1
H41A H 0.1684 0.9125 -0.0886 0.037 Uiso 1 1 calc R U . A 1
H41C H 0.2405 0.9005 -0.0157 0.037 Uiso 1 1 calc R U . A 1
C5 C -0.01539(16) 0.91192(10) -0.03908(10) 0.0183(4) Uani 1 1 d . . . A 1
C51 C -0.05126(18) 0.94901(12) -0.10552(12) 0.0266(5) Uani 1 1 d . . . A 1
H51C H -0.0450 0.9190 -0.1446 0.040 Uiso 1 1 calc R U . A 1
H51A H -0.0086 0.9897 -0.1079 0.040 Uiso 1 1 calc R U . A 1
H51B H -0.1237 0.9625 -0.1075 0.040 Uiso 1 1 calc R U . A 1
C6 C -0.07473(15) 0.88215(10) 0.00521(10) 0.0179(4) Uani 1 1 d . . . A 1
C61 C -0.18970(16) 0.87618(13) -0.00161(12) 0.0270(5) Uani 1 1 d . . . A 1
H61B H -0.2104 0.8289 -0.0125 0.040 Uiso 1 1 calc R U . A 1
H61A H -0.2223 0.9062 -0.0388 0.040 Uiso 1 1 calc R U . A 1
H61C H -0.2118 0.8896 0.0420 0.040 Uiso 1 1 calc R U . A 1
N7 N -0.01059(12) 0.85512(9) 0.05888(9) 0.0161(3) Uani 1 1 d . . . A 1
B8 B -0.03693(18) 0.82463(12) 0.12639(12) 0.0177(4) Uani 1 1 d . . . A 1
H8 H -0.1136 0.8232 0.1246 0.021 Uiso 1 1 calc R U . A 1
N3A N 0.11145(12) 0.74254(8) 0.13767(9) 0.0153(3) Uani 1 1 d . . . A 1
C4A C 0.12717(16) 0.67500(10) 0.14634(10) 0.0173(4) Uani 1 1 d . . . A 1
C41A C 0.22848(16) 0.64017(11) 0.15036(12) 0.0222(4) Uani 1 1 d . . . A 1
H41F H 0.2819 0.6738 0.1448 0.033 Uiso 1 1 calc R U . A 1
H41D H 0.2245 0.6060 0.1136 0.033 Uiso 1 1 calc R U . A 1
H41E H 0.2459 0.6178 0.1954 0.033 Uiso 1 1 calc R U . A 1
C5A C 0.03373(17) 0.64226(11) 0.15122(11) 0.0206(4) Uani 1 1 d . . . A 1
C51A C 0.01987(19) 0.56744(11) 0.16205(13) 0.0292(5) Uani 1 1 d . . . A 1
H51D H -0.0541 0.5567 0.1562 0.044 Uiso 1 1 calc R U . A 1
H51F H 0.0525 0.5549 0.2089 0.044 Uiso 1 1 calc R U . A 1
H51E H 0.0521 0.5417 0.1282 0.044 Uiso 1 1 calc R U . A 1
C6A C -0.03981(16) 0.69315(11) 0.14452(11) 0.0211(4) Uani 1 1 d . . . A 1
C61A C -0.15373(18) 0.68826(13) 0.14451(15) 0.0334(6) Uani 1 1 d . . . A 1
H61F H -0.1732 0.7185 0.1802 0.050 Uiso 1 1 calc R U . A 1
H61D H -0.1719 0.6412 0.1542 0.050 Uiso 1 1 calc R U . A 1
H61E H -0.1908 0.7019 0.0992 0.050 Uiso 1 1 calc R U . A 1
N7A N 0.00784(12) 0.75297(9) 0.13674(9) 0.0162(3) Uani 1 1 d . . . A 1
N3B N 0.01218(12) 0.87181(9) 0.18538(9) 0.0164(3) Uani 1 1 d . . . A 1
C4B C -0.03310(16) 0.91173(11) 0.22836(11) 0.0211(4) Uani 1 1 d . . . A 1
C41B C -0.14652(18) 0.90856(14) 0.23064(13) 0.0324(5) Uani 1 1 d . . . A 1
H41H H -0.1849 0.9239 0.1863 0.049 Uiso 1 1 calc R U . A 1
H41I H -0.1629 0.9382 0.2677 0.049 Uiso 1 1 calc R U . A 1
H41G H -0.1661 0.8615 0.2395 0.049 Uiso 1 1 calc R U . A 1
C5B C 0.04203(17) 0.95314(11) 0.26472(11) 0.0215(4) Uani 1 1 d . . . A 1
C51B C 0.0305(2) 1.00668(13) 0.31721(14) 0.0352(6) Uani 1 1 d . . . A 1
H51G H -0.0419 1.0090 0.3241 0.053 Uiso 1 1 calc R U . A 1
H51H H 0.0516 1.0509 0.3009 0.053 Uiso 1 1 calc R U . A 1
H51I H 0.0742 0.9952 0.3611 0.053 Uiso 1 1 calc R U . A 1
C6B C 0.13408(16) 0.93683(10) 0.24041(11) 0.0190(4) Uani 1 1 d . . . A 1
C61B C 0.23584(17) 0.97024(12) 0.26132(12) 0.0245(5) Uani 1 1 d . . . A 1
H61I H 0.2900 0.9354 0.2695 0.037 Uiso 1 1 calc R U . A 1
H61G H 0.2348 0.9964 0.3038 0.037 Uiso 1 1 calc R U . A 1
H61H H 0.2499 1.0010 0.2245 0.037 Uiso 1 1 calc R U . A 1
N7B N 0.11548(12) 0.88722(8) 0.19233(8) 0.0153(3) Uani 1 1 d . . . A 1
C0L C 1.0765(10) 0.8353(9) 0.5032(9) 0.079(4) Uani 0.5 1 d D U P B 1
H0L1 H 1.0434 0.7972 0.4758 0.119 Uiso 0.5 1 calc R U P B 1
H0L2 H 1.1181 0.8177 0.5455 0.119 Uiso 0.5 1 calc R U P B 1
H0L3 H 1.1210 0.8602 0.4761 0.119 Uiso 0.5 1 calc R U P B 1
C1L C 0.9928(5) 0.8836(4) 0.5224(4) 0.0528(16) Uani 0.5 1 d D U P B 1
H1L1 H 0.9576 0.8608 0.5573 0.063 Uiso 0.5 1 calc R U P B 1
H1L2 H 1.0270 0.9250 0.5441 0.063 Uiso 0.5 1 calc R U P B 1
C2L C 0.9109(9) 0.9053(7) 0.4613(4) 0.049(2) Uani 0.5 1 d D U P B 1
H2L1 H 0.9458 0.9275 0.4259 0.058 Uiso 0.5 1 calc R U P B 1
H2L2 H 0.8754 0.8641 0.4401 0.058 Uiso 0.5 1 calc R U P B 1
C3L C 0.8311(6) 0.9536(4) 0.4814(3) 0.0531(16) Uani 0.5 1 d D U P B 1
H3L1 H 0.7945 0.9310 0.5158 0.064 Uiso 0.5 1 calc R U P B 1
H3L2 H 0.8665 0.9944 0.5037 0.064 Uiso 0.5 1 calc R U P B 1
C4L C 0.7533(7) 0.9757(5) 0.4205(4) 0.069(2) Uani 0.5 1 d D U P B 1
H4L1 H 0.7864 1.0066 0.3913 0.104 Uiso 0.5 1 calc R U P B 1
H4L2 H 0.6960 0.9994 0.4370 0.104 Uiso 0.5 1 calc R U P B 1
H4L3 H 0.7267 0.9356 0.3936 0.104 Uiso 0.5 1 calc R U P B 1
C0K C 0.7533(10) 0.9669(7) 0.4603(7) 0.117(4) Uani 0.5 1 d D U P C 2
H0K1 H 0.7325 0.9492 0.5028 0.175 Uiso 0.5 1 calc R U P C 2
H0K2 H 0.6924 0.9708 0.4243 0.175 Uiso 0.5 1 calc R U P C 2
H0K3 H 0.7851 1.0119 0.4693 0.175 Uiso 0.5 1 calc R U P C 2
C1K C 0.8296(7) 0.9193(5) 0.4365(4) 0.072(2) Uani 0.5 1 d D U P C 2
H1K1 H 0.8501 0.9383 0.3939 0.087 Uiso 0.5 1 calc R U P C 2
H1K2 H 0.7942 0.8754 0.4240 0.087 Uiso 0.5 1 calc R U P C 2
C2K C 0.9276(9) 0.9046(6) 0.4876(5) 0.052(2) Uani 0.5 1 d D U P C 2
H2K1 H 0.9642 0.9482 0.4995 0.063 Uiso 0.5 1 calc R U P C 2
H2K2 H 0.9076 0.8859 0.5305 0.063 Uiso 0.5 1 calc R U P C 2
C3K C 1.0001(6) 0.8564(4) 0.4622(4) 0.0670(19) Uani 0.5 1 d D U P C 2
H3K1 H 1.0294 0.8785 0.4243 0.080 Uiso 0.5 1 calc R U P C 2
H3K2 H 0.9607 0.8159 0.4427 0.080 Uiso 0.5 1 calc R U P C 2
C4K C 1.0871(15) 0.8331(12) 0.5158(11) 0.117(4) Uani 0.5 1 d D U P C 2
H4K1 H 1.1375 0.8700 0.5262 0.175 Uiso 0.5 1 calc R U P C 2
H4K2 H 1.1206 0.7935 0.4984 0.175 Uiso 0.5 1 calc R U P C 2
H4K3 H 1.0601 0.8204 0.5579 0.175 Uiso 0.5 1 calc R U P C 2

loop_
_atom_site_aniso_label
_atom_site_aniso_U_11
_atom_site_aniso_U_22
_atom_site_aniso_U_33
_atom_site_aniso_U_23
_atom_site_aniso_U_13
_atom_site_aniso_U_12
W1 0.01120(4) 0.01379(4) 0.01237(4) 0.00204(3) 0.00220(3) 0.00013(3)
I1 0.02157(7) 0.02557(7) 0.01834(7) -0.00238(5) 0.00621(5) 0.00158(5)
C1O 0.0144(9) 0.0226(10) 0.0145(9) 0.0034(7) 0.0002(7) 0.0019(7)
O1 0.0217(7) 0.0209(8) 0.0284(8) 0.0070(6) 0.0019(6) -0.0031(6)
C1 0.0142(9) 0.0196(9) 0.0146(9) 0.0004(7) 0.0024(7) 0.0023(7)
P1 0.0152(2) 0.0225(3) 0.0191(3) 0.0000(2) 0.00212(19) -0.0033(2)
C11 0.0139(9) 0.0223(10) 0.0242(11) 0.0048(8) 0.0047(7) 0.0002(8)
C12 0.0229(11) 0.0315(12) 0.0256(12) 0.0022(9) 0.0039(9) -0.0054(9)
C13 0.0217(11) 0.0493(15) 0.0257(12) 0.0078(11) 0.0074(9) 0.0006(10)
C14 0.0194(11) 0.0393(14) 0.0431(15) 0.0210(12) 0.0141(10) 0.0078(10)
C15 0.0248(12) 0.0235(11) 0.0563(17) 0.0092(11) 0.0202(11) 0.0024(9)
C16 0.0191(10) 0.0233(11) 0.0383(13) 0.0008(10) 0.0109(9) 0.0009(8)
C11A 0.0133(9) 0.0291(11) 0.0194(10) 0.0072(8) 0.0041(7) -0.0004(8)
C12A 0.0223(11) 0.0517(16) 0.0216(12) 0.0027(11) 0.0015(9) 0.0046(11)
C13A 0.0270(13) 0.073(2) 0.0259(13) 0.0165(13) 0.0036(10) 0.0185(13)
C14A 0.0293(13) 0.0486(17) 0.0492(17) 0.0228(14) 0.0160(12) 0.0179(12)
C15A 0.0279(13) 0.0293(13) 0.0533(18) 0.0067(12) 0.0117(12) 0.0038(10)
C16A 0.0186(10) 0.0277(12) 0.0359(13) 0.0039(10) 0.0022(9) 0.0000(9)
C2 0.0136(8) 0.0162(9) 0.0143(9) 0.0016(7) 0.0023(7) 0.0017(7)
P2 0.0152(2) 0.0192(2) 0.0170(2) 0.00502(19) 0.00187(18) 0.00118(19)
C21 0.0200(10) 0.0277(11) 0.0149(10) 0.0063(8) 0.0003(7) -0.0046(8)
C22 0.0226(11) 0.0378(13) 0.0254(12) 0.0115(10) -0.0008(9) -0.0030(10)
C23 0.0352(14) 0.0576(18) 0.0237(13) 0.0119(12) -0.0124(10) -0.0142(13)
C24 0.0586(19) 0.0516(18) 0.0195(12) -0.0008(12) -0.0059(12) -0.0177(15)
C25 0.0574(18) 0.0421(16) 0.0275(14) -0.0099(12) 0.0018(12) -0.0003(13)
C26 0.0336(13) 0.0349(13) 0.0261(12) -0.0038(10) -0.0031(10) 0.0013(10)
C21A 0.0165(9) 0.0216(10) 0.0127(9) 0.0023(7) 0.0015(7) -0.0021(8)
C22A 0.0209(10) 0.0205(10) 0.0173(10) 0.0014(8) 0.0011(8) -0.0003(8)
C23A 0.0245(11) 0.0239(11) 0.0234(11) 0.0056(9) 0.0026(8) -0.0062(9)
C24A 0.0187(10) 0.0354(13) 0.0286(12) 0.0090(10) 0.0056(9) -0.0033(9)
C25A 0.0195(10) 0.0317(12) 0.0276(12) 0.0094(9) 0.0049(9) 0.0046(9)
C26A 0.0210(10) 0.0217(10) 0.0207(10) 0.0065(8) 0.0026(8) 0.0006(8)
N3 0.0146(8) 0.0194(8) 0.0157(8) 0.0032(6) 0.0028(6) -0.0002(6)
C4 0.0208(9) 0.0158(9) 0.0146(9) 0.0022(7) 0.0023(7) -0.0002(7)
C41 0.0253(11) 0.0298(12) 0.0184(10) 0.0086(9) 0.0046(8) -0.0023(9)
C5 0.0232(10) 0.0165(9) 0.0141(9) 0.0009(7) -0.0006(7) 0.0022(8)
C51 0.0302(12) 0.0271(11) 0.0202(11) 0.0075(9) -0.0028(9) 0.0023(9)
C6 0.0182(9) 0.0176(9) 0.0170(10) -0.0007(7) 0.0002(7) 0.0026(7)
C61 0.0173(10) 0.0375(13) 0.0245(11) 0.0044(10) -0.0019(8) 0.0050(9)
N7 0.0129(7) 0.0196(8) 0.0159(8) 0.0027(7) 0.0022(6) 0.0013(6)
B8 0.0135(10) 0.0221(11) 0.0176(11) 0.0030(9) 0.0031(8) 0.0006(8)
N3A 0.0135(7) 0.0169(8) 0.0157(8) 0.0014(6) 0.0026(6) 0.0002(6)
C4A 0.0211(10) 0.0162(9) 0.0143(9) 0.0002(7) 0.0012(7) -0.0013(7)
C41A 0.0266(11) 0.0153(10) 0.0244(11) -0.0002(8) 0.0033(8) 0.0024(8)
C5A 0.0250(10) 0.0189(10) 0.0172(10) 0.0015(8) 0.0012(8) -0.0057(8)
C51A 0.0358(13) 0.0210(11) 0.0295(12) 0.0032(9) 0.0014(10) -0.0098(10)
C6A 0.0204(10) 0.0236(10) 0.0190(10) 0.0036(8) 0.0020(8) -0.0063(8)
C61A 0.0214(11) 0.0345(13) 0.0447(16) 0.0065(11) 0.0066(10) -0.0108(10)
N7A 0.0124(7) 0.0198(8) 0.0165(8) 0.0027(6) 0.0025(6) -0.0014(6)
N3B 0.0137(7) 0.0199(8) 0.0161(8) 0.0024(6) 0.0037(6) 0.0023(6)
C4B 0.0222(10) 0.0228(10) 0.0197(10) 0.0044(8) 0.0077(8) 0.0061(8)
C41B 0.0243(11) 0.0434(15) 0.0321(13) -0.0026(11) 0.0123(10) 0.0078(10)
C5B 0.0283(11) 0.0196(10) 0.0179(10) 0.0019(8) 0.0074(8) 0.0046(8)
C51B 0.0437(15) 0.0292(13) 0.0357(14) -0.0089(11) 0.0153(11) 0.0064(11)
C6B 0.0235(10) 0.0173(9) 0.0167(10) 0.0021(8) 0.0047(8) 0.0027(8)
C61B 0.0272(11) 0.0227(11) 0.0240(11) -0.0051(9) 0.0049(9) -0.0042(9)
N7B 0.0151(8) 0.0160(8) 0.0149(8) 0.0031(6) 0.0026(6) 0.0004(6)
C0L 0.048(5) 0.102(9) 0.086(9) -0.026(8) 0.003(5) -0.015(4)
C1L 0.050(4) 0.062(4) 0.047(4) -0.006(3) 0.006(3) -0.025(3)
C2L 0.059(5) 0.050(4) 0.037(5) 0.003(5) 0.007(4) -0.019(3)
C3L 0.077(5) 0.053(4) 0.031(3) -0.003(3) 0.014(3) -0.017(3)
C4L 0.087(6) 0.075(6) 0.043(4) -0.005(4) 0.001(4) 0.008(5)
C0K 0.105(7) 0.144(9) 0.111(8) 0.068(7) 0.047(6) 0.033(6)
C1K 0.082(5) 0.075(5) 0.060(5) 0.028(4) 0.009(4) -0.008(4)
C2K 0.068(5) 0.046(4) 0.044(6) -0.002(5) 0.011(4) -0.031(3)
C3K 0.076(5) 0.066(5) 0.064(5) 0.007(4) 0.029(4) -0.015(4)
C4K 0.105(7) 0.144(9) 0.111(8) 0.068(7) 0.047(6) 0.033(6)

loop_
_atom_type_symbol
_atom_type_description
_atom_type_scat_dispersion_real
_atom_type_scat_dispersion_imag
_atom_type_scat_source
C C 0.0033 0.0016 'International Tables Vol C Tables 4.2.6.8 and 6.1.1.4'
H H 0.0000 0.0000 'International Tables Vol C Tables 4.2.6.8 and 6.1.1.4'
N N 0.0061 0.0033 'International Tables Vol C Tables 4.2.6.8 and 6.1.1.4'
O O 0.0106 0.0060 'International Tables Vol C Tables 4.2.6.8 and 6.1.1.4'
B B 0.0013 0.0007 'International Tables Vol C Tables 4.2.6.8 and 6.1.1.4'
P P 0.1023 0.0942 'International Tables Vol C Tables 4.2.6.8 and 6.1.1.4'
I I -0.4742 1.8119 'International Tables Vol C Tables 4.2.6.8 and 6.1.1.4'
W W -0.8490 6.8722 'International Tables Vol C Tables 4.2.6.8 and 6.1.1.4'

loop_
_geom_angle_atom_site_label_1
_geom_angle_atom_site_label_2
_geom_angle_atom_site_label_3
_geom_angle
C1O W1 C2 110.05(8)
C1O W1 C1 73.14(8)
C2 W1 C1 38.06(8)
C1O W1 N7B 90.65(7)
C2 W1 N7B 91.18(7)
C1 W1 N7B 100.66(7)
C1O W1 N3A 166.51(7)
C2 W1 N3A 83.29(7)
C1 W1 N3A 120.35(7)
N7B W1 N3A 86.94(6)
C1O W1 N3 84.11(7)
C2 W1 N3 162.29(7)
C1 W1 N3 157.20(7)
N7B W1 N3 77.70(6)
N3A W1 N3 82.40(6)
C1O W1 I1 92.66(6)
C2 W1 I1 104.41(5)
C1 W1 I1 97.40(6)
N7B W1 I1 161.83(4)
N3A W1 I1 85.68(4)
N3 W1 I1 84.87(4)
O1 C1O W1 175.73(18)
C2 C1 P1 133.71(16)
C2 C1 W1 70.09(12)
P1 C1 W1 155.99(12)
C1 P1 C11 104.81(9)
C1 P1 C11A 100.61(9)
C11 P1 C11A 100.51(9)
C12 C11 C16 118.8(2)
C12 C11 P1 123.49(17)
C16 C11 P1 117.72(17)
C13 C12 C11 120.6(2)
C13 C12 H12 119.7
C11 C12 H12 119.7
C14 C13 C12 120.0(2)
C14 C13 H13 120.0
C12 C13 H13 120.0
C15 C14 C13 120.0(2)
C15 C14 H14 120.0
C13 C14 H14 120.0
C14 C15 C16 120.4(2)
C14 C15 H15 119.8
C16 C15 H15 119.8
C15 C16 C11 120.2(2)
C15 C16 H16 119.9
C11 C16 H16 119.9
C16A C11A C12A 118.7(2)
C16A C11A P1 124.01(16)
C12A C11A P1 117.24(19)
C13A C12A C11A 120.7(3)
C13A C12A H12A 119.6
C11A C12A H12A 119.6
C14A C13A C12A 120.3(3)
C14A C13A H13A 119.9
C12A C13A H13A 119.9
C13A C14A C15A 119.5(2)
C13A C14A H14A 120.2
C15A C14A H14A 120.2
C16A C15A C14A 120.5(3)
C16A C15A H15A 119.8
C14A C15A H15A 119.8
C15A C16A C11A 120.2(2)
C15A C16A H16A 119.9
C11A C16A H16A 119.9
C1 C2 P2 133.97(16)
C1 C2 W1 71.84(12)
P2 C2 W1 154.05(11)
C2 P2 C21A 105.54(9)
C2 P2 C21 101.06(9)
C21A P2 C21 102.04(9)
C26 C21 C22 118.6(2)
C26 C21 P2 123.21(17)
C22 C21 P2 118.14(19)
C21 C22 C23 120.6(3)
C21 C22 H22 119.7
C23 C22 H22 119.7
C24 C23 C22 120.0(2)
C24 C23 H23 120.0
C22 C23 H23 120.0
C23 C24 C25 120.1(3)
C23 C24 H24 120.0
C25 C24 H24 120.0
C24 C25 C26 120.0(3)
C24 C25 H25 120.0
C26 C25 H25 120.0
C25 C26 C21 120.6(2)
C25 C26 H26 119.7
C21 C26 H26 119.7
C26A C21A C22A 118.41(19)
C26A C21A P2 125.59(16)
C22A C21A P2 115.91(15)
C23A C22A C21A 121.1(2)
C23A C22A H22A 119.4
C21A C22A H22A 119.4
C22A C23A C24A 119.6(2)
C22A C23A H23A 120.2
C24A C23A H23A 120.2
C25A C24A C23A 120.0(2)
C25A C24A H24A 120.0
C23A C24A H24A 120.0
C24A C25A C26A 120.2(2)
C24A C25A H25A 119.9
C26A C25A H25A 119.9
C25A C26A C21A 120.7(2)
C25A C26A H26A 119.7
C21A C26A H26A 119.7
C4 N3 N7 106.16(16)
C4 N3 W1 134.98(13)
N7 N3 W1 118.76(12)
N3 C4 C5 110.13(18)
N3 C4 C41 125.32(18)
C5 C4 C41 124.55(18)
C4 C41 H41B 109.5
C4 C41 H41A 109.5
H41B C41 H41A 109.5
C4 C41 H41C 109.5
H41B C41 H41C 109.5
H41A C41 H41C 109.5
C6 C5 C4 105.51(17)
C6 C5 C51 128.27(19)
C4 C5 C51 126.2(2)
C5 C51 H51C 109.5
C5 C51 H51A 109.5
H51C C51 H51A 109.5
C5 C51 H51B 109.5
H51C C51 H51B 109.5
H51A C51 H51B 109.5
N7 C6 C5 108.24(18)
N7 C6 C61 122.27(19)
C5 C6 C61 129.45(19)
C6 C61 H61B 109.5
C6 C61 H61A 109.5
H61B C61 H61A 109.5
C6 C61 H61C 109.5
H61B C61 H61C 109.5
H61A C61 H61C 109.5
C6 N7 N3 109.95(16)
C6 N7 B8 128.81(17)
N3 N7 B8 120.71(16)
N7A B8 N3B 110.38(17)
N7A B8 N7 109.80(17)
N3B B8 N7 106.70(16)
N7A B8 H8 110.0
N3B B8 H8 110.0
N7 B8 H8 110.0
C4A N3A N7A 106.25(16)
C4A N3A W1 133.59(14)
N7A N3A W1 119.91(12)
N3A C4A C5A 110.01(18)
N3A C4A C41A 125.24(18)
C5A C4A C41A 124.75(19)
C4A C41A H41F 109.5
C4A C41A H41D 109.5
H41F C41A H41D 109.5
C4A C41A H41E 109.5
H41F C41A H41E 109.5
H41D C41A H41E 109.5
C6A C5A C4A 105.47(18)
C6A C5A C51A 128.6(2)
C4A C5A C51A 125.9(2)
C5A C51A H51D 109.5
C5A C51A H51F 109.5
H51D C51A H51F 109.5
C5A C51A H51E 109.5
H51D C51A H51E 109.5
H51F C51A H51E 109.5
N7A C6A C5A 108.16(18)
N7A C6A C61A 122.4(2)
C5A C6A C61A 129.5(2)
C6A C61A H61F 109.5
C6A C61A H61D 109.5
H61F C61A H61D 109.5
C6A C61A H61E 109.5
H61F C61A H61E 109.5
H61D C61A H61E 109.5
C6A N7A N3A 110.11(16)
C6A N7A B8 129.95(17)
N3A N7A B8 119.93(16)
C4B N3B N7B 109.47(17)
C4B N3B B8 129.98(17)
N7B N3B B8 119.68(16)
N3B C4B C5B 108.29(18)
N3B C4B C41B 122.0(2)
C5B C4B C41B 129.7(2)
C4B C41B H41H 109.5
C4B C41B H41I 109.5
H41H C41B H41I 109.5
C4B C41B H41G 109.5
H41H C41B H41G 109.5
H41I C41B H41G 109.5
C4B C5B C6B 105.74(19)
C4B C5B C51B 128.7(2)
C6B C5B C51B 125.5(2)
C5B C51B H51G 109.5
C5B C51B H51H 109.5
H51G C51B H51H 109.5
C5B C51B H51I 109.5
H51G C51B H51I 109.5
H51H C51B H51I 109.5
N7B C6B C5B 109.38(19)
N7B C6B C61B 124.48(19)
C5B C6B C61B 126.09(19)
C6B C61B H61I 109.5
C6B C61B H61G 109.5
H61I C61B H61G 109.5
C6B C61B H61H 109.5
H61I C61B H61H 109.5
H61G C61B H61H 109.5
C6B N7B N3B 107.12(16)
C6B N7B W1 131.95(14)
N3B N7B W1 120.87(12)
C1L C0L H0L1 109.5
C1L C0L H0L2 109.5
H0L1 C0L H0L2 109.5
C1L C0L H0L3 109.5
H0L1 C0L H0L3 109.5
H0L2 C0L H0L3 109.5
C2L C1L C0L 114.7(9)
C2L C1L H1L1 108.6
C0L C1L H1L1 108.6
C2L C1L H1L2 108.6
C0L C1L H1L2 108.6
H1L1 C1L H1L2 107.6
C3L C2L C1L 113.5(7)
C3L C2L H2L1 108.9
C1L C2L H2L1 108.9
C3L C2L H2L2 108.9
C1L C2L H2L2 108.9
H2L1 C2L H2L2 107.7
C4L C3L C2L 112.6(6)
C4L C3L H3L1 109.1
C2L C3L H3L1 109.1
C4L C3L H3L2 109.1
C2L C3L H3L2 109.1
H3L1 C3L H3L2 107.8
C3L C4L H4L1 109.5
C3L C4L H4L2 109.5
H4L1 C4L H4L2 109.5
C3L C4L H4L3 109.5
H4L1 C4L H4L3 109.5
H4L2 C4L H4L3 109.5
C1K C0K H0K1 109.5
C1K C0K H0K2 109.5
H0K1 C0K H0K2 109.5
C1K C0K H0K3 109.5
H0K1 C0K H0K3 109.5
H0K2 C0K H0K3 109.5
C0K C1K C2K 116.7(10)
C0K C1K H1K1 108.1
C2K C1K H1K1 108.1
C0K C1K H1K2 108.1
C2K C1K H1K2 108.1
H1K1 C1K H1K2 107.3
C3K C2K C1K 114.8(8)
C3K C2K H2K1 108.6
C1K C2K H2K1 108.6
C3K C2K H2K2 108.6
C1K C2K H2K2 108.6
H2K1 C2K H2K2 107.5
C2K C3K C4K 114.8(11)
C2K C3K H3K1 108.6
C4K C3K H3K1 108.6
C2K C3K H3K2 108.6
C4K C3K H3K2 108.6
H3K1 C3K H3K2 107.6
C3K C4K H4K1 109.5
C3K C4K H4K2 109.5
H4K1 C4K H4K2 109.5
C3K C4K H4K3 109.5
H4K1 C4K H4K3 109.5
H4K2 C4K H4K3 109.5

loop_
_geom_bond_atom_site_label_1
_geom_bond_atom_site_label_2
_geom_bond_distance
W1 C1O 1.966(2)
W1 C2 2.0359(19)
W1 C1 2.057(2)
W1 N7B 2.1710(16)
W1 N3A 2.2342(16)
W1 N3 2.2446(16)
W1 I1 2.78923(17)
C1O O1 1.153(2)
C1 C2 1.335(3)
C1 P1 1.802(2)
P1 C11 1.827(2)
P1 C11A 1.835(2)
C11 C12 1.391(3)
C11 C16 1.392(3)
C12 C13 1.386(3)
C12 H12 0.9500
C13 C14 1.382(4)
C13 H13 0.9500
C14 C15 1.371(4)
C14 H14 0.9500
C15 C16 1.390(3)
C15 H15 0.9500
C16 H16 0.9500
C11A C16A 1.392(3)
C11A C12A 1.393(3)
C12A C13A 1.383(4)
C12A H12A 0.9500
C13A C14A 1.378(4)
C13A H13A 0.9500
C14A C15A 1.387(4)
C14A H14A 0.9500
C15A C16A 1.386(3)
C15A H15A 0.9500
C16A H16A 0.9500
C2 P2 1.790(2)
P2 C21A 1.829(2)
P2 C21 1.837(2)
C21 C26 1.389(3)
C21 C22 1.390(3)
C22 C23 1.391(4)
C22 H22 0.9500
C23 C24 1.376(4)
C23 H23 0.9500
C24 C25 1.381(4)
C24 H24 0.9500
C25 C26 1.388(4)
C25 H25 0.9500
C26 H26 0.9500
C21A C26A 1.389(3)
C21A C22A 1.397(3)
C22A C23A 1.386(3)
C22A H22A 0.9500
C23A C24A 1.386(3)
C23A H23A 0.9500
C24A C25A 1.383(3)
C24A H24A 0.9500
C25A C26A 1.387(3)
C25A H25A 0.9500
C26A H26A 0.9500
N3 C4 1.349(2)
N3 N7 1.375(2)
C4 C5 1.393(3)
C4 C41 1.488(3)
C41 H41B 0.9800
C41 H41A 0.9800
C41 H41C 0.9800
C5 C6 1.383(3)
C5 C51 1.500(3)
C51 H51C 0.9800
C51 H51A 0.9800
C51 H51B 0.9800
C6 N7 1.346(2)
C6 C61 1.495(3)
C61 H61B 0.9800
C61 H61A 0.9800
C61 H61C 0.9800
N7 B8 1.540(3)
B8 N7A 1.525(3)
B8 N3B 1.540(3)
B8 H8 1.0000
N3A C4A 1.348(2)
N3A N7A 1.370(2)
C4A C5A 1.399(3)
C4A C41A 1.484(3)
C41A H41F 0.9800
C41A H41D 0.9800
C41A H41E 0.9800
C5A C6A 1.379(3)
C5A C51A 1.498(3)
C51A H51D 0.9800
C51A H51F 0.9800
C51A H51E 0.9800
C6A N7A 1.349(3)
C6A C61A 1.496(3)
C61A H61F 0.9800
C61A H61D 0.9800
C61A H61E 0.9800
N3B C4B 1.354(3)
N3B N7B 1.372(2)
C4B C5B 1.383(3)
C4B C41B 1.495(3)
C41B H41H 0.9800
C41B H41I 0.9800
C41B H41G 0.9800
C5B C6B 1.402(3)
C5B C51B 1.494(3)
C51B H51G 0.9800
C51B H51H 0.9800
C51B H51I 0.9800
C6B N7B 1.350(3)
C6B C61B 1.484(3)
C61B H61I 0.9800
C61B H61G 0.9800
C61B H61H 0.9800
C0L C1L 1.539(15)
C0L H0L1 0.9800
C0L H0L2 0.9800
C0L H0L3 0.9800
C1L C2L 1.536(10)
C1L H1L1 0.9900
C1L H1L2 0.9900
C2L C3L 1.508(14)
C2L H2L1 0.9900
C2L H2L2 0.9900
C3L C4L 1.505(10)
C3L H3L1 0.9900
C3L H3L2 0.9900
C4L H4L1 0.9800
C4L H4L2 0.9800
C4L H4L3 0.9800
C0K C1K 1.495(13)
C0K H0K1 0.9800
C0K H0K2 0.9800
C0K H0K3 0.9800
C1K C2K 1.524(12)
C1K H1K1 0.9900
C1K H1K2 0.9900
C2K C3K 1.481(14)
C2K H2K1 0.9900
C2K H2K2 0.9900
C3K C4K 1.493(15)
C3K H3K1 0.9900
C3K H3K2 0.9900
C4K H4K1 0.9800
C4K H4K2 0.9800
C4K H4K3 0.9800

loop_
_geom_hbond_atom_site_label_D
_geom_hbond_atom_site_label_H
_geom_hbond_atom_site_label_A
_geom_hbond_distance_DH
_geom_hbond_distance_HA
_geom_hbond_distance_DA
_geom_hbond_angle_DHA
C41A H41F I1 0.98 2.87 3.553(2) 127.8
C41 H41C I1 0.98 2.91 3.669(2) 135.2
C26A H26A N7B 0.95 2.53 3.399(3) 152.1
C26A H26A N3B 0.95 2.58 3.302(3) 133.1
C12 H12 I1 0.95 3.04 3.805(2) 138.5
C41A H41F I1 0.98 2.87 3.553(2) 127.8
C41 H41C I1 0.98 2.91 3.669(2) 135.2
C26A H26A N7B 0.95 2.53 3.399(3) 152.1
C26A H26A N3B 0.95 2.58 3.302(3) 133.1
C12 H12 I1 0.95 3.04 3.805(2) 138.5
C41A H41F I1 0.98 2.87 3.553(2) 127.8
C41 H41C I1 0.98 2.91 3.669(2) 135.2
C26A H26A N7B 0.95 2.53 3.399(3) 152.1
C26A H26A N3B 0.95 2.58 3.302(3) 133.1
C12 H12 I1 0.95 3.04 3.805(2) 138.5
C12 H12 I1 0.95 3.04 3.805(2) 138.5
C26A H26A N3B 0.95 2.58 3.302(3) 133.1
C26A H26A N7B 0.95 2.53 3.399(3) 152.1
C41 H41C I1 0.98 2.91 3.669(2) 135.2
C41A H41F I1 0.98 2.87 3.553(2) 127.8
C12 H12 I1 0.95 3.04 3.805(2) 138.5
C26A H26A N3B 0.95 2.58 3.302(3) 133.1
C26A H26A N7B 0.95 2.53 3.399(3) 152.1
C41 H41C I1 0.98 2.91 3.669(2) 135.2
C41A H41F I1 0.98 2.87 3.553(2) 127.8
C12 H12 I1 0.95 3.04 3.805(2) 138.5
C26A H26A N3B 0.95 2.58 3.302(3) 133.1
C26A H26A N7B 0.95 2.53 3.399(3) 152.1
C41 H41C I1 0.98 2.91 3.669(2) 135.2
C41A H41F I1 0.98 2.87 3.553(2) 127.8

loop_
_geom_torsion_atom_site_label_1
_geom_torsion_atom_site_label_2
_geom_torsion_atom_site_label_3
_geom_torsion_atom_site_label_4
_geom_torsion
C2 C1 P1 C11 156.3(2)
W1 C1 P1 C11 -32.5(3)
C2 C1 P1 C11A 52.3(2)
W1 C1 P1 C11A -136.4(3)
C1 P1 C11 C12 -43.0(2)
C11A P1 C11 C12 61.1(2)
C1 P1 C11 C16 136.33(17)
C11A P1 C11 C16 -119.62(17)
C16 C11 C12 C13 -2.4(3)
P1 C11 C12 C13 176.92(18)
C11 C12 C13 C14 1.3(4)
C12 C13 C14 C15 0.8(4)
C13 C14 C15 C16 -1.7(4)
C14 C15 C16 C11 0.6(3)
C12 C11 C16 C15 1.4(3)
P1 C11 C16 C15 -177.91(17)
C1 P1 C11A C16A 33.1(2)
C11 P1 C11A C16A -74.3(2)
C1 P1 C11A C12A -148.99(17)
C11 P1 C11A C12A 103.59(18)
C16A C11A C12A C13A 0.2(3)
P1 C11A C12A C13A -177.8(2)
C11A C12A C13A C14A 0.1(4)
C12A C13A C14A C15A 0.2(4)
C13A C14A C15A C16A -0.8(4)
C14A C15A C16A C11A 1.1(4)
C12A C11A C16A C15A -0.8(3)
P1 C11A C16A C15A 177.11(19)
P1 C1 C2 P2 -6.9(3)
W1 C1 C2 P2 176.8(2)
P1 C1 C2 W1 176.2(2)
C1 C2 P2 C21A 155.6(2)
W1 C2 P2 C21A -31.3(3)
C1 C2 P2 C21 49.6(2)
W1 C2 P2 C21 -137.3(3)
C2 P2 C21 C26 54.9(2)
C21A P2 C21 C26 -53.8(2)
C2 P2 C21 C22 -124.31(18)
C21A P2 C21 C22 126.98(18)
C26 C21 C22 C23 -1.5(3)
P2 C21 C22 C23 177.73(19)
C21 C22 C23 C24 -0.5(4)
C22 C23 C24 C25 1.5(4)
C23 C24 C25 C26 -0.6(5)
C24 C25 C26 C21 -1.4(4)
C22 C21 C26 C25 2.4(4)
P2 C21 C26 C25 -176.8(2)
C2 P2 C21A C26A -35.9(2)
C21 P2 C21A C26A 69.4(2)
C2 P2 C21A C22A 147.63(16)
C21 P2 C21A C22A -107.12(17)
C26A C21A C22A C23A -1.3(3)
P2 C21A C22A C23A 175.42(17)
C21A C22A C23A C24A 1.0(3)
C22A C23A C24A C25A 0.2(4)
C23A C24A C25A C26A -0.9(4)
C24A C25A C26A C21A 0.4(4)
C22A C21A C26A C25A 0.6(3)
P2 C21A C26A C25A -175.78(17)
N7 N3 C4 C5 0.2(2)
W1 N3 C4 C5 -176.10(14)
N7 N3 C4 C41 -179.72(19)
W1 N3 C4 C41 4.0(3)
N3 C4 C5 C6 -0.3(2)
C41 C4 C5 C6 179.6(2)
N3 C4 C5 C51 179.4(2)
C41 C4 C5 C51 -0.7(3)
C4 C5 C6 N7 0.4(2)
C51 C5 C6 N7 -179.4(2)
C4 C5 C6 C61 -177.7(2)
C51 C5 C6 C61 2.5(4)
C5 C6 N7 N3 -0.3(2)
C61 C6 N7 N3 177.96(19)
C5 C6 N7 B8 171.37(19)
C61 C6 N7 B8 -10.4(3)
C4 N3 N7 C6 0.1(2)
W1 N3 N7 C6 177.06(13)
C4 N3 N7 B8 -172.36(18)
W1 N3 N7 B8 4.6(2)
C6 N7 B8 N7A 126.3(2)
N3 N7 B8 N7A -62.8(2)
C6 N7 B8 N3B -114.0(2)
N3 N7 B8 N3B 56.8(2)
N7A N3A C4A C5A -0.2(2)
W1 N3A C4A C5A 173.74(14)
N7A N3A C4A C41A 179.94(19)
W1 N3A C4A C41A -6.1(3)
N3A C4A C5A C6A 0.5(2)
C41A C4A C5A C6A -179.7(2)
N3A C4A C5A C51A -179.1(2)
C41A C4A C5A C51A 0.8(3)
C4A C5A C6A N7A -0.5(2)
C51A C5A C6A N7A 179.0(2)
C4A C5A C6A C61A 178.9(2)
C51A C5A C6A C61A -1.5(4)
C5A C6A N7A N3A 0.4(2)
C61A C6A N7A N3A -179.1(2)
C5A C6A N7A B8 179.1(2)
C61A C6A N7A B8 -0.4(3)
C4A N3A N7A C6A -0.1(2)
W1 N3A N7A C6A -175.09(13)
C4A N3A N7A B8 -178.95(18)
W1 N3A N7A B8 6.1(2)
N3B B8 N7A C6A 120.1(2)
N7 B8 N7A C6A -122.6(2)
N3B B8 N7A N3A -61.4(2)
N7 B8 N7A N3A 56.0(2)
N7A B8 N3B C4B -126.2(2)
N7 B8 N3B C4B 114.5(2)
N7A B8 N3B N7B 65.7(2)
N7 B8 N3B N7B -53.5(2)
N7B N3B C4B C5B -0.9(2)
B8 N3B C4B C5B -169.94(19)
N7B N3B C4B C41B 177.75(19)
B8 N3B C4B C41B 8.7(3)
N3B C4B C5B C6B 1.0(2)
C41B C4B C5B C6B -177.5(2)
N3B C4B C5B C51B 178.8(2)
C41B C4B C5B C51B 0.2(4)
C4B C5B C6B N7B -0.8(2)
C51B C5B C6B N7B -178.6(2)
C4B C5B C6B C61B 176.8(2)
C51B C5B C6B C61B -1.1(4)
C5B C6B N7B N3B 0.3(2)
C61B C6B N7B N3B -177.35(19)
C5B C6B N7B W1 -176.74(14)
C61B C6B N7B W1 5.6(3)
C4B N3B N7B C6B 0.4(2)
B8 N3B N7B C6B 170.73(17)
C4B N3B N7B W1 177.81(13)
B8 N3B N7B W1 -11.9(2)
C0L C1L C2L C3L -179.0(10)
C1L C2L C3L C4L 178.5(8)
C0K C1K C2K C3K 179.1(9)
C1K C2K C3K C4K -170.3(13)
